data_7005499
loop_
_publ_author_name
'Weng, Zhiqiang'
'Teo, Shihui'
'Andy Hor, T. S.'

_publ_section_title
;
 Chromium(III) catalysed ethylene tetramerization promoted by
 bis(phosphino)amines with an N-functionalized pendant.
;
_journal_issue 32
_journal_name_full 'Dalton transactions (Cambridge, England : 2003)'
_journal_page_first 3493
_journal_page_last 3498
_journal_paper_doi 10.1039/b702636f
_journal_year 2007
_chemical_formula_sum 'C31 H34 Cl3 Cr N2 P2 S'
_chemical_formula_weight 686.95
_chemical_name_systematic
;
?
;
_space_group_IT_number 61
_symmetry_cell_setting orthorhombic
_symmetry_space_group_name_Hall '-P 2ac 2ab'
_symmetry_space_group_name_H-M 'P b c a'
_atom_sites_solution_hydrogens geom
_atom_sites_solution_primary direct
_atom_sites_solution_secondary difmap
_audit_creation_method SHELXL-97
_cell_angle_alpha 90.00
_cell_angle_beta 90.00
_cell_angle_gamma 90.00
_cell_formula_units_Z 8
_cell_length_a 11.213(2)
_cell_length_b 16.453(3)
_cell_length_c 34.766(7)
_cell_measurement_reflns_used 1629
_cell_measurement_temperature 223(2)
_cell_measurement_theta_max 20.36
_cell_measurement_theta_min 2.16
_cell_volume 6414(2)
_computing_cell_refinement 'Bruker SMART'
_computing_data_collection 'Bruker SMART'
_computing_data_reduction 'Bruker SAINT'
_computing_molecular_graphics 'Bruker SHELXTL'
_computing_publication_material 'Bruker SHELXTL'
_computing_structure_refinement 'SHELXL-97 (Sheldrick, 1997)'
_computing_structure_solution 'SHELXS-97 (Sheldrick, 1990)'
_diffrn_ambient_temperature 223(2)
_diffrn_measured_fraction_theta_full 0.999
_diffrn_measured_fraction_theta_max 0.999
_diffrn_measurement_device_type 'CCD area detector'
_diffrn_measurement_method 'phi and omega scans'
_diffrn_radiation_monochromator graphite
_diffrn_radiation_source 'fine-focus sealed tube'
_diffrn_radiation_type MoK\a
_diffrn_radiation_wavelength 0.71073
_diffrn_reflns_av_R_equivalents 0.1304
_diffrn_reflns_av_sigmaI/netI 0.0807
_diffrn_reflns_limit_h_max 13
_diffrn_reflns_limit_h_min -13
_diffrn_reflns_limit_k_max 15
_diffrn_reflns_limit_k_min -19
_diffrn_reflns_limit_l_max 41
_diffrn_reflns_limit_l_min -41
_diffrn_reflns_number 35350
_diffrn_reflns_theta_full 25.00
_diffrn_reflns_theta_max 25.00
_diffrn_reflns_theta_min 2.16
_exptl_absorpt_coefficient_mu 0.796
_exptl_absorpt_correction_T_max 0.9843
_exptl_absorpt_correction_T_min 0.8700
_exptl_absorpt_correction_type 'Sadabs, (sheldrick 2001)'
_exptl_crystal_colour BLUE
_exptl_crystal_density_diffrn 1.423
_exptl_crystal_density_meas 0
_exptl_crystal_density_method 'not measured'
_exptl_crystal_description NEEDLE
_exptl_crystal_F_000 2840
_exptl_crystal_size_max 0.18
_exptl_crystal_size_mid 0.06
_exptl_crystal_size_min 0.02
_refine_diff_density_max 0.401
_refine_diff_density_min -0.445
_refine_diff_density_rms 0.088
_refine_ls_extinction_method none
_refine_ls_goodness_of_fit_ref 1.112
_refine_ls_hydrogen_treatment constr
_refine_ls_matrix_type full
_refine_ls_number_parameters 363
_refine_ls_number_reflns 5646
_refine_ls_number_restraints 0
_refine_ls_restrained_S_all 1.112
_refine_ls_R_factor_all 0.1024
_refine_ls_R_factor_gt 0.0713
_refine_ls_shift/su_max 0.000
_refine_ls_shift/su_mean 0.000
_refine_ls_structure_factor_coef Fsqd
_refine_ls_weighting_details 'calc w=1/[\s^2^(Fo^2^)+(0.0356P)^2^+12.9333P] where P=(Fo^2^+2Fc^2^)/3'
_refine_ls_weighting_scheme calc
_refine_ls_wR_factor_gt 0.1314
_refine_ls_wR_factor_ref 0.1432
_reflns_number_gt 4232
_reflns_number_total 5646
_reflns_threshold_expression >2sigma(I)
_cod_data_source_file b702636f.txt
_cod_data_source_block 6246
_cod_depositor_comments
;
The following automatic conversions were performed:
'_symmetry_cell_setting' value 'Orthorhombic' changed to 'orthorhombic'
according to '/home/saulius/struct/CIF-dictionaries/cif_core.dic'
dictionary named 'cif_core.dic' version 2.4.1 from 2010-06-29.

Automatic conversion script
Id: cif_fix_enum 1527 2010-12-29 10:47:43Z saulius 
;
_cod_original_sg_symbol_H-M Pbca
_cod_database_code 7005499

loop_
_symmetry_equiv_pos_as_xyz
'x, y, z'
'-x+1/2, -y, z+1/2'
'-x, y+1/2, -z+1/2'
'x+1/2, -y+1/2, -z'
'-x, -y, -z'
'x-1/2, y, -z-1/2'
'x, -y-1/2, z-1/2'
'-x-1/2, y-1/2, z'

loop_
_atom_site_label
_atom_site_type_symbol
_atom_site_fract_x
_atom_site_fract_y
_atom_site_fract_z
_atom_site_U_iso_or_equiv
_atom_site_adp_type
_atom_site_occupancy
_atom_site_symmetry_multiplicity
_atom_site_calc_flag
_atom_site_refinement_flags
_atom_site_disorder_assembly
_atom_site_disorder_group
Cr1 Cr 0.53924(7) 0.50233(5) 0.09892(2) 0.0211(2) Uani 1 1 d . . .
P1 P 0.69041(12) 0.56715(8) 0.14246(4) 0.0202(3) Uani 1 1 d . . .
P2 P 0.53182(11) 0.65181(8) 0.09948(4) 0.0198(3) Uani 1 1 d . . .
S1 S 0.59600(15) 0.84908(9) 0.26078(4) 0.0418(4) Uani 1 1 d . . .
Cl1 Cl 0.39908(11) 0.50063(8) 0.14563(4) 0.0288(3) Uani 1 1 d . . .
Cl2 Cl 0.59723(13) 0.36904(8) 0.10980(4) 0.0389(4) Uani 1 1 d . . .
Cl3 Cl 0.40053(13) 0.48799(9) 0.05074(4) 0.0377(4) Uani 1 1 d . . .
N1 N 0.6325(3) 0.6615(2) 0.13573(11) 0.0187(9) Uani 1 1 d . . .
N2 N 0.6690(4) 0.5119(2) 0.05812(12) 0.0266(10) Uani 1 1 d . . .
C1 C 0.6585(5) 0.7396(3) 0.15555(14) 0.0264(12) Uani 1 1 d . . .
H1A H 0.6162 0.7830 0.1419 0.032 Uiso 1 1 calc R . .
H1B H 0.7440 0.7506 0.1531 0.032 Uiso 1 1 calc R . .
C2 C 0.6254(5) 0.7445(3) 0.19784(14) 0.0314(13) Uani 1 1 d . . .
H2A H 0.5506 0.7152 0.2023 0.038 Uiso 1 1 calc R . .
H2B H 0.6878 0.7187 0.2134 0.038 Uiso 1 1 calc R . .
C3 C 0.6113(5) 0.8318(3) 0.20972(15) 0.0330(13) Uani 1 1 d . . .
H3A H 0.5409 0.8541 0.1968 0.040 Uiso 1 1 calc R . .
H3B H 0.6808 0.8623 0.2005 0.040 Uiso 1 1 calc R . .
C4 C 0.4619(7) 0.7959(5) 0.2717(2) 0.081(3) Uani 1 1 d . . .
H4A H 0.3993 0.8133 0.2542 0.121 Uiso 1 1 calc R . .
H4B H 0.4383 0.8076 0.2980 0.121 Uiso 1 1 calc R . .
H4C H 0.4749 0.7380 0.2688 0.121 Uiso 1 1 calc R . .
C5 C 0.7455(5) 0.5163(3) 0.03703(15) 0.0286(12) Uani 1 1 d . . .
C6 C 0.8478(5) 0.5219(4) 0.01117(19) 0.0468(17) Uani 1 1 d . . .
H6A H 0.8345 0.4864 -0.0110 0.056 Uiso 1 1 calc R . .
H6B H 0.9192 0.5027 0.0246 0.056 Uiso 1 1 calc R . .
C7 C 0.8684(6) 0.6069(4) -0.0026(2) 0.0531(18) Uani 1 1 d . . .
H7A H 0.7984 0.6259 -0.0163 0.080 Uiso 1 1 calc R . .
H7B H 0.9368 0.6078 -0.0197 0.080 Uiso 1 1 calc R . .
H7C H 0.8834 0.6420 0.0193 0.080 Uiso 1 1 calc R . .
C1A C 0.8445(4) 0.5662(3) 0.12607(14) 0.0240(12) Uani 1 1 d . . .
C2A C 0.9002(5) 0.4908(4) 0.12645(18) 0.0449(16) Uani 1 1 d . . .
H2A1 H 0.8569 0.4445 0.1338 0.054 Uiso 1 1 calc R . .
C3A C 1.0185(6) 0.4831(5) 0.1161(2) 0.067(2) Uani 1 1 d . . .
H3A1 H 1.0556 0.4319 0.1165 0.080 Uiso 1 1 calc R . .
C4A C 1.0826(6) 0.5519(5) 0.1051(2) 0.062(2) Uani 1 1 d . . .
H4A1 H 1.1637 0.5476 0.0985 0.074 Uiso 1 1 calc R . .
C5A C 1.0264(6) 0.6260(5) 0.10390(19) 0.0554(19) Uani 1 1 d . . .
H5A H 1.0690 0.6723 0.0960 0.066 Uiso 1 1 calc R . .
C6A C 0.9070(5) 0.6334(4) 0.11427(17) 0.0401(15) Uani 1 1 d . . .
H6A1 H 0.8693 0.6843 0.1132 0.048 Uiso 1 1 calc R . .
C1B C 0.7079(4) 0.5518(3) 0.19384(14) 0.0233(12) Uani 1 1 d . . .
C2B C 0.8077(5) 0.5794(3) 0.21330(15) 0.0322(13) Uani 1 1 d . . .
H2B1 H 0.8717 0.6019 0.1994 0.039 Uiso 1 1 calc R . .
C3B C 0.8145(5) 0.5744(4) 0.25286(16) 0.0428(15) Uani 1 1 d . . .
H3B1 H 0.8830 0.5932 0.2657 0.051 Uiso 1 1 calc R . .
C4B C 0.7222(6) 0.5422(4) 0.27341(17) 0.0447(16) Uani 1 1 d . . .
H4B1 H 0.7258 0.5402 0.3004 0.054 Uiso 1 1 calc R . .
C5B C 0.6249(6) 0.5129(4) 0.25448(17) 0.0496(18) Uani 1 1 d . . .
H5B H 0.5629 0.4886 0.2686 0.060 Uiso 1 1 calc R . .
C6B C 0.6160(5) 0.5183(3) 0.21489(16) 0.0357(14) Uani 1 1 d . . .
H6B1 H 0.5472 0.4992 0.2023 0.043 Uiso 1 1 calc R . .
C1C C 0.5856(4) 0.7042(3) 0.05662(14) 0.0222(11) Uani 1 1 d . . .
C2C C 0.5384(5) 0.6813(3) 0.02142(14) 0.0272(12) Uani 1 1 d . . .
H2C H 0.4821 0.6391 0.0200 0.033 Uiso 1 1 calc R . .
C3C C 0.5749(5) 0.7212(3) -0.01178(15) 0.0340(14) Uani 1 1 d . . .
H3C H 0.5412 0.7071 -0.0356 0.041 Uiso 1 1 calc R . .
C4C C 0.6596(5) 0.7808(3) -0.00992(15) 0.0325(13) Uani 1 1 d . . .
H4C1 H 0.6835 0.8077 -0.0325 0.039 Uiso 1 1 calc R . .
C5C C 0.7104(5) 0.8021(3) 0.02507(15) 0.0302(13) Uani 1 1 d . . .
H5C H 0.7703 0.8420 0.0260 0.036 Uiso 1 1 calc R . .
C6C C 0.6732(5) 0.7647(3) 0.05837(15) 0.0275(12) Uani 1 1 d . . .
H6C H 0.7064 0.7797 0.0822 0.033 Uiso 1 1 calc R . .
C1D C 0.4039(4) 0.7106(3) 0.11476(14) 0.0230(11) Uani 1 1 d . . .
C2D C 0.3496(5) 0.7686(3) 0.09123(15) 0.0298(13) Uani 1 1 d . . .
H2D H 0.3787 0.7777 0.0662 0.036 Uiso 1 1 calc R . .
C3D C 0.2534(5) 0.8124(3) 0.10457(17) 0.0358(14) Uani 1 1 d . . .
H3D H 0.2169 0.8510 0.0885 0.043 Uiso 1 1 calc R . .
C4D C 0.2108(5) 0.8003(3) 0.14083(17) 0.0352(14) Uani 1 1 d . . .
H4D H 0.1462 0.8314 0.1498 0.042 Uiso 1 1 calc R . .
C5D C 0.2623(5) 0.7425(3) 0.16451(17) 0.0388(15) Uani 1 1 d . . .
H5D H 0.2323 0.7340 0.1894 0.047 Uiso 1 1 calc R . .
C6D C 0.3579(5) 0.6976(3) 0.15145(15) 0.0302(13) Uani 1 1 d . . .
H6D H 0.3922 0.6578 0.1674 0.036 Uiso 1 1 calc R . .

loop_
_atom_site_aniso_label
_atom_site_aniso_U_11
_atom_site_aniso_U_22
_atom_site_aniso_U_33
_atom_site_aniso_U_23
_atom_site_aniso_U_13
_atom_site_aniso_U_12
Cr1 0.0223(4) 0.0194(4) 0.0214(4) -0.0009(3) 0.0044(4) -0.0015(4)
P1 0.0211(7) 0.0195(7) 0.0199(7) 0.0031(5) 0.0004(6) 0.0016(6)
P2 0.0212(7) 0.0211(7) 0.0171(7) 0.0011(5) -0.0009(6) 0.0018(6)
S1 0.0575(10) 0.0409(9) 0.0270(8) -0.0099(7) -0.0034(8) 0.0086(8)
Cl1 0.0258(7) 0.0359(8) 0.0248(7) -0.0003(6) 0.0081(6) -0.0015(6)
Cl2 0.0391(8) 0.0234(7) 0.0543(10) 0.0052(6) 0.0124(7) 0.0053(6)
Cl3 0.0416(8) 0.0445(9) 0.0269(7) -0.0030(6) -0.0040(7) -0.0165(7)
N1 0.022(2) 0.013(2) 0.021(2) -0.0036(17) -0.0049(18) 0.0016(17)
N2 0.031(3) 0.023(2) 0.025(2) -0.0014(19) 0.008(2) -0.001(2)
C1 0.032(3) 0.022(3) 0.025(3) -0.005(2) -0.007(2) -0.004(2)
C2 0.047(4) 0.027(3) 0.020(3) -0.003(2) -0.001(3) 0.002(3)
C3 0.045(4) 0.032(3) 0.022(3) -0.001(2) -0.003(3) 0.005(3)
C4 0.103(7) 0.086(6) 0.054(5) -0.013(4) 0.034(5) -0.028(5)
C5 0.037(3) 0.024(3) 0.025(3) 0.001(2) -0.003(3) 0.000(3)
C6 0.034(3) 0.053(4) 0.053(4) 0.013(3) 0.024(3) 0.004(3)
C7 0.045(4) 0.047(4) 0.067(5) 0.018(3) 0.021(4) 0.001(3)
C1A 0.020(3) 0.031(3) 0.021(3) 0.002(2) -0.001(2) 0.002(2)
C2A 0.031(3) 0.045(4) 0.059(4) 0.015(3) 0.014(3) 0.012(3)
C3A 0.045(4) 0.082(6) 0.074(5) 0.017(4) 0.018(4) 0.035(4)
C4A 0.026(3) 0.107(7) 0.053(5) -0.006(4) 0.005(3) 0.006(4)
C5A 0.036(4) 0.078(5) 0.053(4) -0.001(4) 0.014(3) -0.012(4)
C6A 0.034(3) 0.037(3) 0.049(4) 0.001(3) 0.010(3) -0.002(3)
C1B 0.024(3) 0.020(3) 0.026(3) 0.005(2) -0.003(2) 0.003(2)
C2B 0.031(3) 0.038(3) 0.028(3) 0.001(3) -0.001(3) -0.004(3)
C3B 0.039(4) 0.057(4) 0.033(3) -0.002(3) -0.010(3) 0.000(3)
C4B 0.047(4) 0.061(4) 0.026(3) 0.006(3) -0.007(3) 0.002(3)
C5B 0.044(4) 0.077(5) 0.028(3) 0.016(3) -0.005(3) -0.017(3)
C6B 0.030(3) 0.049(4) 0.029(3) 0.009(3) -0.007(3) -0.011(3)
C1C 0.026(3) 0.018(3) 0.022(3) 0.000(2) 0.000(2) 0.003(2)
C2C 0.032(3) 0.026(3) 0.023(3) -0.001(2) 0.000(2) 0.002(2)
C3C 0.047(4) 0.038(3) 0.018(3) 0.000(2) -0.002(3) 0.008(3)
C4C 0.042(3) 0.030(3) 0.025(3) 0.008(2) 0.013(3) 0.007(3)
C5C 0.032(3) 0.022(3) 0.036(3) 0.002(2) 0.008(3) -0.005(2)
C6C 0.032(3) 0.027(3) 0.023(3) -0.002(2) 0.002(2) 0.001(2)
C1D 0.019(3) 0.029(3) 0.021(3) -0.004(2) -0.001(2) 0.001(2)
C2D 0.032(3) 0.035(3) 0.022(3) -0.001(2) 0.000(2) 0.008(3)
C3D 0.030(3) 0.033(3) 0.045(4) 0.003(3) -0.007(3) 0.014(3)
C4D 0.028(3) 0.032(3) 0.046(4) -0.005(3) 0.006(3) 0.013(3)
C5D 0.044(4) 0.033(3) 0.040(3) 0.001(3) 0.015(3) 0.015(3)
C6D 0.033(3) 0.029(3) 0.028(3) 0.007(2) 0.005(3) 0.009(3)

loop_
_atom_type_symbol
_atom_type_description
_atom_type_scat_dispersion_real
_atom_type_scat_dispersion_imag
_atom_type_scat_source
C C 0.0033 0.0016 'International Tables Vol C Tables 4.2.6.8 and 6.1.1.4'
H H 0.0000 0.0000 'International Tables Vol C Tables 4.2.6.8 and 6.1.1.4'
N N 0.0061 0.0033 'International Tables Vol C Tables 4.2.6.8 and 6.1.1.4'
P P 0.1023 0.0942 'International Tables Vol C Tables 4.2.6.8 and 6.1.1.4'
Cl Cl 0.1484 0.1585 'International Tables Vol C Tables 4.2.6.8 and 6.1.1.4'
Cr Cr 0.3209 0.6236 'International Tables Vol C Tables 4.2.6.8 and 6.1.1.4'
S S 0.1246 0.1234 'International Tables Vol C Tables 4.2.6.8 and 6.1.1.4'

loop_
_geom_angle_atom_site_label_1
_geom_angle_atom_site_label_2
_geom_angle_atom_site_label_3
_geom_angle
_geom_angle_site_symmetry_1
_geom_angle_site_symmetry_3
_geom_angle_publ_flag
N2 Cr1 Cl1 175.93(13) . . ?
N2 Cr1 Cl3 89.07(13) . . ?
Cl1 Cr1 Cl3 92.97(6) . . ?
N2 Cr1 Cl2 89.21(12) . . ?
Cl1 Cr1 Cl2 93.79(6) . . ?
Cl3 Cr1 Cl2 102.21(6) . . ?
N2 Cr1 P2 87.28(12) . . ?
Cl1 Cr1 P2 89.03(5) . . ?
Cl3 Cr1 P2 94.90(5) . . ?
Cl2 Cr1 P2 162.47(6) . . ?
N2 Cr1 P1 84.54(13) . . ?
Cl1 Cr1 P1 92.38(5) . . ?
Cl3 Cr1 P1 160.08(6) . . ?
Cl2 Cr1 P1 96.56(6) . . ?
P2 Cr1 P1 66.01(5) . . ?
N1 P1 C1B 107.7(2) . . ?
N1 P1 C1A 109.1(2) . . ?
C1B P1 C1A 101.8(2) . . ?
N1 P1 Cr1 92.70(14) . . ?
C1B P1 Cr1 127.39(17) . . ?
C1A P1 Cr1 116.66(17) . . ?
N1 P2 C1D 105.0(2) . . ?
N1 P2 C1C 110.0(2) . . ?
C1D P2 C1C 104.4(2) . . ?
N1 P2 Cr1 94.40(14) . . ?
C1D P2 Cr1 124.31(17) . . ?
C1C P2 Cr1 117.02(16) . . ?
C4 S1 C3 102.3(3) . . ?
C1 N1 P1 130.6(3) . . ?
C1 N1 P2 123.7(3) . . ?
P1 N1 P2 105.7(2) . . ?
C5 N2 Cr1 176.2(4) . . ?
N1 C1 C2 116.6(4) . . ?
C3 C2 C1 110.0(4) . . ?
C2 C3 S1 115.5(4) . . ?
N2 C5 C6 177.5(6) . . ?
C5 C6 C7 112.2(5) . . ?
C6A C1A C2A 119.5(5) . . ?
C6A C1A P1 124.9(4) . . ?
C2A C1A P1 115.6(4) . . ?
C3A C2A C1A 120.8(6) . . ?
C2A C3A C4A 119.5(7) . . ?
C5A C4A C3A 119.5(6) . . ?
C4A C5A C6A 120.7(7) . . ?
C1A C6A C5A 119.9(6) . . ?
C6B C1B C2B 118.4(5) . . ?
C6B C1B P1 119.8(4) . . ?
C2B C1B P1 121.5(4) . . ?
C3B C2B C1B 120.8(5) . . ?
C4B C3B C2B 120.2(6) . . ?
C5B C4B C3B 119.5(6) . . ?
C4B C5B C6B 121.1(6) . . ?
C1B C6B C5B 120.0(5) . . ?
C2C C1C C6C 120.0(5) . . ?
C2C C1C P2 117.9(4) . . ?
C6C C1C P2 122.2(4) . . ?
C1C C2C C3C 119.6(5) . . ?
C4C C3C C2C 120.3(5) . . ?
C3C C4C C5C 120.5(5) . . ?
C6C C5C C4C 120.0(5) . . ?
C5C C6C C1C 119.6(5) . . ?
C6D C1D C2D 118.7(5) . . ?
C6D C1D P2 118.7(4) . . ?
C2D C1D P2 122.6(4) . . ?
C3D C2D C1D 120.1(5) . . ?
C4D C3D C2D 120.7(5) . . ?
C3D C4D C5D 120.3(5) . . ?
C6D C5D C4D 119.8(5) . . ?
C5D C6D C1D 120.5(5) . . ?

loop_
_geom_bond_atom_site_label_1
_geom_bond_atom_site_label_2
_geom_bond_distance
_geom_bond_site_symmetry_2
_geom_bond_publ_flag
Cr1 N2 2.038(4) . ?
Cr1 Cl1 2.2600(15) . ?
Cr1 Cl3 2.2979(16) . ?
Cr1 Cl2 2.3186(16) . ?
Cr1 P2 2.4609(15) . ?
Cr1 P1 2.5102(15) . ?
P1 N1 1.698(4) . ?
P1 C1B 1.815(5) . ?
P1 C1A 1.820(5) . ?
P2 N1 1.700(4) . ?
P2 C1D 1.810(5) . ?
P2 C1C 1.824(5) . ?
S1 C4 1.780(8) . ?
S1 C3 1.806(5) . ?
N1 C1 1.487(6) . ?
N2 C5 1.130(6) . ?
C1 C2 1.518(7) . ?
C2 C3 1.504(7) . ?
C5 C6 1.461(8) . ?
C6 C7 1.496(8) . ?
C1A C6A 1.372(7) . ?
C1A C2A 1.388(7) . ?
C2A C3A 1.380(8) . ?
C3A C4A 1.394(10) . ?
C4A C5A 1.373(10) . ?
C5A C6A 1.391(8) . ?
C1B C6B 1.378(7) . ?
C1B C2B 1.385(7) . ?
C2B C3B 1.380(7) . ?
C3B C4B 1.365(8) . ?
C4B C5B 1.362(8) . ?
C5B C6B 1.383(8) . ?
C1C C2C 1.385(7) . ?
C1C C6C 1.400(7) . ?
C2C C3C 1.389(7) . ?
C3C C4C 1.367(8) . ?
C4C C5C 1.388(7) . ?
C5C C6C 1.376(7) . ?
C1D C6D 1.392(7) . ?
C1D C2D 1.396(7) . ?
C2D C3D 1.377(7) . ?
C3D C4D 1.363(8) . ?
C4D C5D 1.384(8) . ?
C5D C6D 1.379(7) . ?
